data_4127533
loop_
_publ_author_name
'Song, Fangyuan'
'Al-Ameed, Karrar'
'Schilling, Mauro'
'Fox, Thomas'
'Luber, Sandra'
'Patzke, Greta R.'

_publ_section_title
;
 Mechanistically Driven Control over Cubane Oxo Cluster Catalysts.
;
_journal_issue 22
_journal_name_full 'Journal of the American Chemical Society'
_journal_page_first 8846
_journal_page_last 8857
_journal_paper_doi 10.1021/jacs.9b01356
_journal_volume 141
_journal_year 2019
_chemical_formula_moiety 'C50 H45 Co1.54 N8 Ni2.46 O14, 11(H2 O), N O3'
_chemical_formula_sum 'C50 H67 Co1.54 N9 Ni2.46 O28'
_chemical_formula_weight 1477.30
_space_group_crystal_system monoclinic
_space_group_IT_number 14
_space_group_name_Hall '-P 2ybc'
_space_group_name_H-M_alt 'P 1 21/c 1'
_symmetry_space_group_name_Hall '-P 2ybc'
_symmetry_space_group_name_H-M 'P 1 21/c 1'
_atom_sites_solution_hydrogens mixed
_audit_creation_date 2018-08-14
_audit_creation_method
;
Olex2 1.2
(compiled 2018.05.29 svn.r3508 for OlexSys, GUI svn.r5506)
;
_cell_angle_alpha 90
_cell_angle_beta 99.791(2)
_cell_angle_gamma 90
_cell_formula_units_Z 4
_cell_length_a 11.9277(3)
_cell_length_b 23.7667(6)
_cell_length_c 21.4551(5)
_cell_measurement_reflns_used 24898
_cell_measurement_temperature 160.00(10)
_cell_measurement_theta_max 28.2970
_cell_measurement_theta_min 2.3990
_cell_volume 5993.5(3)
_computing_cell_refinement 'CrysAlisPro 1.171.39.9b (Rigaku OD, 2015)'
_computing_data_collection 'CrysAlisPro 1.171.39.9b (Rigaku OD, 2015)'
_computing_data_reduction 'CrysAlisPro 1.171.39.9b (Rigaku OD, 2015)'
_computing_molecular_graphics 'Olex2 (Dolomanov et al., 2009)'
_computing_publication_material 'Olex2 (Dolomanov et al., 2009)'
_computing_structure_refinement 'ShelXL (Sheldrick, 2015)'
_diffrn_ambient_environment N~2~
_diffrn_ambient_temperature 160.00(10)
_diffrn_detector 'CCD plate'
_diffrn_detector_type 'Pilatus 200K'
_diffrn_measured_fraction_theta_full 0.999
_diffrn_measured_fraction_theta_max 0.998
_diffrn_measurement_details
;
List of Runs (angles in degrees, time in seconds):

  # Type    Start    End  Width  t~exp~   \w     \q     \k     \f   Frames
--------------------------------------------------------------------------
  1  \w    -18.00  82.00   0.50   20.00    --    7.17  77.00 -30.00  200
  2  \w     15.00  43.00   0.50   20.00    --   -8.10  77.00 -60.00   56
  3  \w    -18.00  81.00   0.50   20.00    --    7.17  77.00  60.00  198
  4  \w    -27.00  52.00   0.50   20.00    --   -8.10  77.00  30.00  158
  5  \w    -30.00   5.00   0.50   20.00    --   -8.10  77.00 -60.00   70
  6  \w     -2.00  81.00   0.50   20.00    --    7.17  77.00-180.00  166
;
_diffrn_measurement_device 'four-circle diffractometer'
_diffrn_measurement_device_type 'XtaLAB Synergy, Dualflex, Pilatus 200K'
_diffrn_measurement_method '\w scans'
_diffrn_orient_matrix_type 'CrysAlisPro convention (1999,Acta A55,543-557)'
_diffrn_orient_matrix_UB_11 -0.0348469000
_diffrn_orient_matrix_UB_12 0.0148445000
_diffrn_orient_matrix_UB_13 -0.0246980000
_diffrn_orient_matrix_UB_21 0.0461466000
_diffrn_orient_matrix_UB_22 0.0181493000
_diffrn_orient_matrix_UB_23 -0.0027155000
_diffrn_orient_matrix_UB_31 0.0173240000
_diffrn_orient_matrix_UB_32 -0.0184597000
_diffrn_orient_matrix_UB_33 -0.0225327000
_diffrn_radiation_monochromator mirror
_diffrn_radiation_probe x-ray
_diffrn_radiation_type MoK\a
_diffrn_radiation_wavelength 0.71073
_diffrn_reflns_av_R_equivalents 0.0486
_diffrn_reflns_av_unetI/netI 0.0376
_diffrn_reflns_Laue_measured_fraction_full 0.999
_diffrn_reflns_Laue_measured_fraction_max 0.998
_diffrn_reflns_limit_h_max 14
_diffrn_reflns_limit_h_min -15
_diffrn_reflns_limit_k_max 31
_diffrn_reflns_limit_k_min -27
_diffrn_reflns_limit_l_max 28
_diffrn_reflns_limit_l_min -28
_diffrn_reflns_number 79048
_diffrn_reflns_point_group_measured_fraction_full 0.999
_diffrn_reflns_point_group_measured_fraction_max 0.998
_diffrn_reflns_theta_full 26.000
_diffrn_reflns_theta_max 28.298
_diffrn_reflns_theta_min 2.024
_diffrn_source 'micro-focus sealed X-ray tube'
_diffrn_source_type 'PhotonJet (Mo) X-ray Source'
_exptl_absorpt_coefficient_mu 1.276
_exptl_absorpt_correction_T_max 1.000
_exptl_absorpt_correction_T_min 0.798
_exptl_absorpt_correction_type gaussian
_exptl_absorpt_process_details
;
CrysAlisPro 1.171.39.9b (Rigaku Oxford Diffraction, 2015)
Numerical absorption correction based on gaussian integration over
            a multifaceted crystal model
Empirical absorption correction using spherical harmonics,
 implemented in SCALE3 ABSPACK scaling algorithm.
;
_exptl_crystal_colour 'metallic dark violet'
_exptl_crystal_colour_lustre metallic
_exptl_crystal_colour_modifier dark
_exptl_crystal_colour_primary violet
_exptl_crystal_density_diffrn 1.637
_exptl_crystal_description prism
_exptl_crystal_F_000 3058
_exptl_crystal_size_max 0.125
_exptl_crystal_size_mid 0.096
_exptl_crystal_size_min 0.058
_refine_diff_density_max 1.663
_refine_diff_density_min -0.590
_refine_diff_density_rms 0.090
_refine_ls_extinction_method none
_refine_ls_goodness_of_fit_ref 1.041
_refine_ls_hydrogen_treatment mixed
_refine_ls_matrix_type full
_refine_ls_number_parameters 898
_refine_ls_number_reflns 14869
_refine_ls_number_restraints 5
_refine_ls_restrained_S_all 1.041
_refine_ls_R_factor_all 0.0538
_refine_ls_R_factor_gt 0.0425
_refine_ls_shift/su_max 0.001
_refine_ls_shift/su_mean 0.000
_refine_ls_structure_factor_coef Fsqd
_refine_ls_weighting_details 'w=1/[\s^2^(Fo^2^)+(0.0441P)^2^+11.3357P] where P=(Fo^2^+2Fc^2^)/3'
_refine_ls_weighting_scheme calc
_refine_ls_wR_factor_gt 0.1031
_refine_ls_wR_factor_ref 0.1074
_reflns_Friedel_coverage 0.000
_reflns_number_gt 12352
_reflns_number_total 14869
_reflns_threshold_expression 'I > 2\s(I)'
_cod_data_source_file ja9b01356_si_002.cif
_cod_data_source_block 1891356(2-u-oac-coxni4-x-no3final)
_cod_original_cell_volume 5993.6(3)
_cod_database_code 4127533
_shelx_shelxl_version_number 2018/3
_chemical_oxdiff_formula 'C50 H67 N9 Co4 O28'
_shelx_space_group_comment
;
The symmetry employed for this shelxl refinement is uniquely defined
by the following loop, which should always be used as a source of
symmetry information in preference to the above space-group names.
They are only intended as comments.
;
_reflns_odcompleteness_completeness 99.85
_reflns_odcompleteness_iscentric 1
_reflns_odcompleteness_theta 28.22
_olex2_refinement_description
;
1. Fixed Uiso
 At 1.2 times of:
  All C(H) groups
 At 1.5 times of:
  All C(H,H,H) groups
2. Shared sites
{Co1, Ni1}
{Co3, Ni3}
{Co4, Ni4}
{Co2, Ni2}
3. Restrained distances
 O16-H16A
 0.85 with sigma of 0.02
 O16-H16B
 0.85 with sigma of 0.02
 O25-H25A
 0.85 with sigma of 0.02
 O25-H25B
 0.85 with sigma of 0.02
 H25B-H25A
 1.34 with sigma of 0.02
4. Uiso/Uaniso restraints and constraints
Uanis(Co1) = Uanis(Ni1)
Uanis(Co3) = Uanis(Ni3)
Uanis(Co4) = Uanis(Ni4)
Uanis(Co2) = Uanis(Ni2)
5. Others
 Fixed Sof: Co1(0.42) Co2(0.42) Co3(0.35) Co4(0.35) Ni1(0.58) Ni2(0.58)
 Ni3(0.65) Ni4(0.65)
6.a Free rotating group:
 O15(H15A,H15B), O16(H16A,H16B), O17(H17A,H17B), O18(H18A,H18B), O19(H19A),
 O20(H20A,H20B), O21(H21A), O22(H22A,H22B), O23(H23A,H23B), O24(H24A)
6.b Aromatic/amide H refined with riding coordinates:
 C1(H1), C2(H2), C3(H3), C4(H4), C8(H8A), C9(H9), C10(H10), C11(H11), C12(H12),
  C13(H13), C14(H14), C15(H15), C19(H19), C20(H20), C21(H21), C22(H22),
 C23(H23), C24(H24), C25(H25), C26(H26), C30(H30), C31(H31), C32(H32), C33(H33),
  C34(H34), C35(H35), C36(H36), C37(H37), C41(H41), C42(H42), C43(H43), C44(H44)
6.c Idealised Me refined as rotating group:
 C46(H46A,H46B,H46C), C48(H48A,H48B,H48C), C50(H50A,H50B,H50C)
6.d Idealised tetrahedral OH refined as rotating group:
 O5(H5), O6(H6), O7(H7), O8(H8)
;
_olex2_submission_special_instructions 'No special instructions were received'
_oxdiff_exptl_absorpt_empirical_details
;
Empirical correction (ABSPACK) includes:
- Absorption correction using spherical harmonics
- Frame scaling
;
_oxdiff_exptl_absorpt_empirical_full_max 1.195
_oxdiff_exptl_absorpt_empirical_full_min 0.798

loop_
_space_group_symop_operation_xyz
'x, y, z'
'-x, y+1/2, -z+1/2'
'-x, -y, -z'
'x, -y-1/2, z-1/2'

loop_
_atom_site_label
_atom_site_type_symbol
_atom_site_fract_x
_atom_site_fract_y
_atom_site_fract_z
_atom_site_U_iso_or_equiv
_atom_site_adp_type
_atom_site_occupancy
_atom_site_site_symmetry_order
_atom_site_calc_flag
_atom_site_refinement_flags_posn
_atom_site_refinement_flags_occupancy
_atom_site_disorder_assembly
_atom_site_disorder_group
Co1 Co 0.22540(3) 0.22560(2) 0.54096(2) 0.01451(8) Uani 0.42 1 d . P A 1
Co2 Co 0.46400(3) 0.26441(2) 0.54268(2) 0.01363(8) Uani 0.42 1 d . P A 1
Co3 Co 0.25576(3) 0.35182(2) 0.49022(2) 0.01265(7) Uani 0.35 1 d . P A 1
Co4 Co 0.30436(3) 0.25366(2) 0.40592(2) 0.01209(7) Uani 0.35 1 d . P A 1
Ni1 Ni 0.22540(3) 0.22560(2) 0.54096(2) 0.01451(8) Uani 0.58 1 d . P A 2
Ni2 Ni 0.46400(3) 0.26441(2) 0.54268(2) 0.01363(8) Uani 0.58 1 d . P A 2
Ni3 Ni 0.25576(3) 0.35182(2) 0.49022(2) 0.01265(7) Uani 0.65 1 d . P A 2
Ni4 Ni 0.30436(3) 0.25366(2) 0.40592(2) 0.01209(7) Uani 0.65 1 d . P A 2
O1 O 0.31236(14) 0.29893(7) 0.56650(8) 0.0139(3) Uani 1 1 d . . . .
O2 O 0.35775(14) 0.20875(7) 0.48875(8) 0.0132(3) Uani 1 1 d . . . .
O3 O 0.17723(14) 0.27649(7) 0.45411(8) 0.0134(3) Uani 1 1 d . . . .
O4 O 0.39485(14) 0.31803(7) 0.46157(8) 0.0125(3) Uani 1 1 d . . . .
O5 O 0.35045(16) 0.30065(8) 0.67748(8) 0.0183(4) Uani 1 1 d . . . .
H5 H 0.420353 0.305170 0.677655 0.033(10) Uiso 1 1 calc GR . . .
O6 O 0.41251(15) 0.11806(8) 0.52365(8) 0.0169(4) Uani 1 1 d . . . .
H6 H 0.346133 0.109937 0.528757 0.040(11) Uiso 1 1 calc GR . . .
O7 O 0.00273(15) 0.23914(8) 0.40806(9) 0.0185(4) Uani 1 1 d . . . .
H7 H 0.028352 0.214492 0.434781 0.050(12) Uiso 1 1 calc GR . . .
O8 O 0.53502(15) 0.38604(8) 0.46174(8) 0.0176(4) Uani 1 1 d . . . .
H8 H 0.558128 0.369859 0.496351 0.045(11) Uiso 1 1 calc GR . . .
O9 O 0.10889(16) 0.16889(8) 0.49946(9) 0.0211(4) Uani 1 1 d . . . .
O10 O 0.19616(17) 0.08679(8) 0.52335(10) 0.0245(4) Uani 1 1 d . . . .
O11 O 0.57767(16) 0.32596(8) 0.57047(8) 0.0199(4) Uani 1 1 d . . . .
O12 O 0.56509(17) 0.33790(9) 0.67218(9) 0.0231(4) Uani 1 1 d . . . .
O13 O 0.30766(15) 0.18304(8) 0.61610(8) 0.0186(4) Uani 1 1 d . . . .
O14 O 0.48740(15) 0.21463(8) 0.62068(8) 0.0180(4) Uani 1 1 d . . . .
O15 O 0.59351(19) 0.05394(9) 0.58642(11) 0.0304(5) Uani 1 1 d . . . .
H15A H 0.631946 0.074547 0.614500 0.042(11) Uiso 1 1 d G . . .
H15B H 0.546361 0.076233 0.564858 0.050(12) Uiso 1 1 d G . . .
O16 O 0.7658(2) 0.02747(10) 0.50500(13) 0.0417(6) Uani 1 1 d D . . .
H16A H 0.704418 0.029378 0.519989 0.09(2) Uiso 1 1 d DG . . .
H16B H 0.769461 -0.007741 0.496152 0.086(18) Uiso 1 1 d DG . . .
O17 O 0.9154(3) 0.08096(16) 0.59912(15) 0.0590(8) Uani 1 1 d . . . .
H17A H 0.865138 0.095373 0.618208 0.10(2) Uiso 1 1 d G . . .
H17B H 0.877779 0.060708 0.570343 0.044(12) Uiso 1 1 d G . . .
O18 O 1.0362(2) 0.00769(13) 0.68323(14) 0.0464(6) Uani 1 1 d . . . .
H18A H 0.987184 0.023505 0.655187 0.071(16) Uiso 1 1 d G . . .
H18B H 1.003601 0.004980 0.715305 0.061(15) Uiso 1 1 d G . . .
O19 O 0.7535(2) 0.10774(12) 0.67726(13) 0.0404(6) Uani 1 1 d . . . .
H19A H 0.738358 0.096242 0.712452 0.26(6) Uiso 1 1 d G . . .
H19B H 0.745(4) 0.143(2) 0.675(2) 0.049(13) Uiso 1 1 d . . . .
O20 O 0.72254(19) 0.22183(10) 0.67827(11) 0.0334(5) Uani 1 1 d . . . .
H20A H 0.750668 0.244119 0.707845 0.035(10) Uiso 1 1 d G . . .
H20B H 0.651463 0.227843 0.668388 0.055(13) Uiso 1 1 d G . . .
O21 O 0.8589(2) 0.28859(12) 0.78153(12) 0.0368(5) Uani 1 1 d . . . .
H21A H 0.899860 0.278915 0.816128 0.079(18) Uiso 1 1 d G . . .
H21B H 0.857(3) 0.3229(19) 0.7868(19) 0.041(12) Uiso 1 1 d . . . .
O22 O 0.8461(3) 0.40473(14) 0.78602(18) 0.0634(9) Uani 1 1 d . . . .
H22A H 0.877563 0.433503 0.805133 0.10(2) Uiso 1 1 d G . . .
H22B H 0.779295 0.404360 0.794999 0.10(2) Uiso 1 1 d G . . .
O23 O 0.6135(3) 0.40091(12) 0.78464(13) 0.0512(7) Uani 1 1 d . . . .
H23A H 0.578850 0.430116 0.793873 0.066(15) Uiso 1 1 d G . . .
H23B H 0.581994 0.392769 0.747091 0.053(13) Uiso 1 1 d G . . .
O24 O 0.5343(3) 0.49948(13) 0.82569(17) 0.0586(8) Uani 1 1 d . . . .
H24A H 0.492858 0.506702 0.853325 0.081(18) Uiso 1 1 d G . . .
O25 O 0.7526(2) 0.54744(14) 0.84733(13) 0.0506(7) Uani 1 1 d D . . .
O26 O 0.8935(3) 0.01092(17) 0.77470(17) 0.0835(12) Uani 1 1 d . . . .
O27 O 0.9160(3) 0.02390(17) 0.87446(15) 0.0682(9) Uani 1 1 d . . . .
O28 O 0.7975(3) 0.07611(13) 0.81112(17) 0.0624(8) Uani 1 1 d . . . .
N1 N 0.11937(19) 0.26548(10) 0.59475(10) 0.0195(5) Uani 1 1 d . . . .
N2 N 0.57724(18) 0.21639(9) 0.49927(10) 0.0167(4) Uani 1 1 d . . . .
N3 N 0.08301(18) 0.36938(10) 0.48744(10) 0.0181(4) Uani 1 1 d . . . .
N4 N 0.18842(18) 0.29125(9) 0.33469(10) 0.0158(4) Uani 1 1 d . . . .
N5 N 0.31106(18) 0.40846(9) 0.56066(10) 0.0180(4) Uani 1 1 d . . . .
N6 N 0.27335(18) 0.17179(9) 0.37666(10) 0.0172(4) Uani 1 1 d . . . .
N7 N 0.26938(18) 0.40214(9) 0.41182(10) 0.0163(4) Uani 1 1 d . . . .
N8 N 0.44865(18) 0.26638(9) 0.36328(10) 0.0148(4) Uani 1 1 d . . . .
N9 N 0.8711(3) 0.03573(14) 0.82091(14) 0.0401(7) Uani 1 1 d . . . .
C1 C 0.0121(2) 0.25030(14) 0.59841(14) 0.0274(6) Uani 1 1 d . . . .
H1 H -0.018316 0.217282 0.576952 0.033 Uiso 1 1 calc R . . .
C2 C -0.0555(3) 0.28107(16) 0.63231(15) 0.0339(7) Uani 1 1 d . . . .
H2 H -0.130846 0.269287 0.634425 0.041 Uiso 1 1 calc R . . .
C3 C -0.0110(3) 0.32946(16) 0.66314(14) 0.0341(7) Uani 1 1 d . . . .
H3 H -0.055765 0.351619 0.686391 0.041 Uiso 1 1 calc R . . .
C4 C 0.0998(3) 0.34508(14) 0.65961(13) 0.0272(6) Uani 1 1 d . . . .
H4 H 0.131981 0.378161 0.680169 0.033 Uiso 1 1 calc R . . .
C5 C 0.1625(2) 0.31155(12) 0.62556(12) 0.0180(5) Uani 1 1 d . . . .
C6 C 0.2884(2) 0.32366(11) 0.62182(11) 0.0157(5) Uani 1 1 d . . . .
C7 C 0.3151(2) 0.38705(11) 0.61908(12) 0.0171(5) Uani 1 1 d . . . .
C8 C 0.3450(2) 0.41969(12) 0.67280(13) 0.0232(6) Uani 1 1 d . . . .
H8A H 0.346466 0.403822 0.713578 0.028 Uiso 1 1 calc R . . .
C9 C 0.3728(3) 0.47589(13) 0.66636(15) 0.0284(6) Uani 1 1 d . . . .
H9 H 0.393625 0.498996 0.702609 0.034 Uiso 1 1 calc R . . .
C10 C 0.3697(3) 0.49768(13) 0.60626(15) 0.0282(6) Uani 1 1 d . . . .
H10 H 0.388566 0.535945 0.600550 0.034 Uiso 1 1 calc R . . .
C11 C 0.3387(2) 0.46293(12) 0.55498(14) 0.0236(6) Uani 1 1 d . . . .
H11 H 0.336652 0.477998 0.513788 0.028 Uiso 1 1 calc R . . .
C12 C 0.6874(2) 0.22808(13) 0.49900(14) 0.0237(6) Uani 1 1 d . . . .
H12 H 0.719527 0.260773 0.520453 0.028 Uiso 1 1 calc R . . .
C13 C 0.7556(2) 0.19432(13) 0.46869(15) 0.0271(6) Uani 1 1 d . . . .
H13 H 0.832892 0.204023 0.468670 0.032 Uiso 1 1 calc R . . .
C14 C 0.7097(2) 0.14622(13) 0.43841(14) 0.0267(6) Uani 1 1 d . . . .
H14 H 0.754932 0.122200 0.417448 0.032 Uiso 1 1 calc R . . .
C15 C 0.5966(2) 0.13356(12) 0.43910(13) 0.0215(5) Uani 1 1 d . . . .
H15 H 0.563236 0.100630 0.418755 0.026 Uiso 1 1 calc R . . .
C16 C 0.5330(2) 0.16950(11) 0.46979(11) 0.0151(5) Uani 1 1 d . . . .
C17 C 0.4079(2) 0.15833(10) 0.47522(11) 0.0144(5) Uani 1 1 d . . . .
C18 C 0.3363(2) 0.13422(11) 0.41421(12) 0.0158(5) Uani 1 1 d . . . .
C19 C 0.3320(2) 0.07704(12) 0.40114(13) 0.0216(5) Uani 1 1 d . . . .
H19 H 0.380053 0.051497 0.427327 0.026 Uiso 1 1 calc R . . .
C20 C 0.2566(3) 0.05784(12) 0.34930(13) 0.0254(6) Uani 1 1 d . . . .
H20 H 0.252162 0.018887 0.339254 0.031 Uiso 1 1 calc R . . .
C21 C 0.1875(3) 0.09634(13) 0.31220(13) 0.0257(6) Uani 1 1 d . . . .
H21 H 0.132827 0.084029 0.277430 0.031 Uiso 1 1 calc R . . .
C22 C 0.1997(3) 0.15280(12) 0.32672(13) 0.0233(6) Uani 1 1 d . . . .
H22 H 0.154385 0.179227 0.300388 0.028 Uiso 1 1 calc R . . .
C23 C 0.0371(2) 0.41043(12) 0.51800(13) 0.0226(6) Uani 1 1 d . . . .
H23 H 0.086391 0.436411 0.542709 0.027 Uiso 1 1 calc R . . .
C24 C -0.0792(3) 0.41645(14) 0.51499(14) 0.0269(6) Uani 1 1 d . . . .
H24 H -0.109095 0.445966 0.537140 0.032 Uiso 1 1 calc R . . .
C25 C -0.1507(2) 0.37874(14) 0.47920(14) 0.0272(6) Uani 1 1 d . . . .
H25 H -0.230768 0.381849 0.476410 0.033 Uiso 1 1 calc R . . .
C26 C -0.1046(2) 0.33623(12) 0.44729(13) 0.0213(5) Uani 1 1 d . . . .
H26 H -0.152602 0.309690 0.422634 0.026 Uiso 1 1 calc R . . .
C27 C 0.0129(2) 0.33296(11) 0.45187(12) 0.0158(5) Uani 1 1 d . . . .
C28 C 0.0722(2) 0.28801(11) 0.41788(12) 0.0144(5) Uani 1 1 d . . . .
C29 C 0.0887(2) 0.30674(10) 0.35115(12) 0.0155(5) Uani 1 1 d . . . .
C30 C 0.0059(2) 0.33480(12) 0.30959(13) 0.0211(5) Uani 1 1 d . . . .
H30 H -0.063361 0.345764 0.322320 0.025 Uiso 1 1 calc R . . .
C31 C 0.0257(3) 0.34673(13) 0.24899(13) 0.0261(6) Uani 1 1 d . . . .
H31 H -0.029797 0.366210 0.219836 0.031 Uiso 1 1 calc R . . .
C32 C 0.1275(3) 0.32981(13) 0.23150(13) 0.0252(6) Uani 1 1 d . . . .
H32 H 0.142762 0.337102 0.190210 0.030 Uiso 1 1 calc R . . .
C33 C 0.2055(2) 0.30228(12) 0.27549(13) 0.0224(6) Uani 1 1 d . . . .
H33 H 0.274890 0.290439 0.263548 0.027 Uiso 1 1 calc R . . .
C34 C 0.1922(2) 0.43943(11) 0.38340(13) 0.0207(5) Uani 1 1 d . . . .
H34 H 0.124107 0.444709 0.400038 0.025 Uiso 1 1 calc R . . .
C35 C 0.2080(3) 0.47025(12) 0.33117(13) 0.0246(6) Uani 1 1 d . . . .
H35 H 0.152103 0.496367 0.312301 0.029 Uiso 1 1 calc R . . .
C36 C 0.3074(3) 0.46230(12) 0.30675(13) 0.0251(6) Uani 1 1 d . . . .
H36 H 0.320771 0.483068 0.270906 0.030 Uiso 1 1 calc R . . .
C37 C 0.3864(2) 0.42378(11) 0.33529(12) 0.0192(5) Uani 1 1 d . . . .
H37 H 0.454578 0.417453 0.319001 0.023 Uiso 1 1 calc R . . .
C38 C 0.3654(2) 0.39437(10) 0.38801(11) 0.0147(5) Uani 1 1 d . . . .
C39 C 0.4504(2) 0.35256(10) 0.42476(11) 0.0133(5) Uani 1 1 d . . . .
C40 C 0.5053(2) 0.31465(10) 0.38039(11) 0.0143(5) Uani 1 1 d . . . .
C41 C 0.6066(2) 0.32811(11) 0.36036(12) 0.0174(5) Uani 1 1 d . . . .
H41 H 0.643748 0.362832 0.372053 0.021 Uiso 1 1 calc R . . .
C42 C 0.6524(2) 0.28992(12) 0.32301(13) 0.0207(5) Uani 1 1 d . . . .
H42 H 0.722015 0.297995 0.308948 0.025 Uiso 1 1 calc R . . .
C43 C 0.5962(2) 0.24000(12) 0.30634(13) 0.0217(5) Uani 1 1 d . . . .
H43 H 0.627273 0.212909 0.281544 0.026 Uiso 1 1 calc R . . .
C44 C 0.4936(2) 0.23011(11) 0.32640(12) 0.0189(5) Uani 1 1 d . . . .
H44 H 0.453537 0.196367 0.313582 0.023 Uiso 1 1 calc R . . .
C45 C 0.1143(2) 0.11544(12) 0.49554(13) 0.0201(5) Uani 1 1 d . . . .
C46 C 0.0166(3) 0.08645(13) 0.45452(16) 0.0310(7) Uani 1 1 d . . . .
H46A H 0.038120 0.047671 0.446479 0.046 Uiso 1 1 calc GR . . .
H46B H -0.002590 0.106601 0.414262 0.046 Uiso 1 1 calc GR . . .
H46C H -0.049582 0.086184 0.476071 0.046 Uiso 1 1 calc GR . . .
C47 C 0.6037(2) 0.35062(11) 0.62393(12) 0.0180(5) Uani 1 1 d . . . .
C48 C 0.6858(3) 0.39906(15) 0.62576(16) 0.0393(8) Uani 1 1 d . . . .
H48A H 0.742254 0.390445 0.598895 0.059 Uiso 1 1 calc GR . . .
H48B H 0.724342 0.405054 0.669351 0.059 Uiso 1 1 calc GR . . .
H48C H 0.644013 0.433189 0.610224 0.059 Uiso 1 1 calc GR . . .
C49 C 0.4118(2) 0.18498(11) 0.64010(12) 0.0160(5) Uani 1 1 d . . . .
C50 C 0.4497(2) 0.14900(12) 0.69760(13) 0.0228(6) Uani 1 1 d . . . .
H50A H 0.465700 0.172991 0.735210 0.034 Uiso 1 1 calc GR . . .
H50B H 0.518755 0.128393 0.692496 0.034 Uiso 1 1 calc GR . . .
H50C H 0.389400 0.122193 0.702504 0.034 Uiso 1 1 calc GR . . .
H25A H 0.778(5) 0.568(2) 0.881(2) 0.11(2) Uiso 1 1 d D . . .
H25B H 0.818(4) 0.534(4) 0.841(4) 0.21(5) Uiso 1 1 d D . . .
H24B H 0.606(6) 0.507(3) 0.847(3) 0.11(2) Uiso 1 1 d . . . .

loop_
_atom_site_aniso_label
_atom_site_aniso_U_11
_atom_site_aniso_U_22
_atom_site_aniso_U_33
_atom_site_aniso_U_23
_atom_site_aniso_U_13
_atom_site_aniso_U_12
Co1 0.01199(16) 0.01494(16) 0.01642(15) 0.00137(12) 0.00194(12) -0.00168(12)
Co2 0.01207(16) 0.01403(16) 0.01481(15) 0.00058(12) 0.00236(11) -0.00166(12)
Co3 0.01049(15) 0.01306(16) 0.01466(15) 0.00022(12) 0.00287(11) -0.00026(12)
Co4 0.01054(15) 0.01198(15) 0.01377(15) 0.00078(11) 0.00212(11) -0.00024(12)
Ni1 0.01199(16) 0.01494(16) 0.01642(15) 0.00137(12) 0.00194(12) -0.00168(12)
Ni2 0.01207(16) 0.01403(16) 0.01481(15) 0.00058(12) 0.00236(11) -0.00166(12)
Ni3 0.01049(15) 0.01306(16) 0.01466(15) 0.00022(12) 0.00287(11) -0.00026(12)
Ni4 0.01054(15) 0.01198(15) 0.01377(15) 0.00078(11) 0.00212(11) -0.00024(12)
O1 0.0132(8) 0.0148(8) 0.0145(8) -0.0001(6) 0.0044(6) -0.0017(7)
O2 0.0107(8) 0.0138(8) 0.0149(8) -0.0001(6) 0.0015(6) 0.0005(7)
O3 0.0089(8) 0.0141(8) 0.0169(8) 0.0010(6) 0.0007(6) -0.0004(6)
O4 0.0117(8) 0.0123(8) 0.0141(8) 0.0013(6) 0.0040(6) -0.0006(6)
O5 0.0155(9) 0.0237(10) 0.0154(8) 0.0015(7) 0.0013(7) -0.0027(8)
O6 0.0152(9) 0.0155(9) 0.0196(9) 0.0052(7) 0.0020(7) -0.0007(7)
O7 0.0122(8) 0.0172(9) 0.0250(9) 0.0025(7) 0.0001(7) -0.0031(7)
O8 0.0172(9) 0.0190(9) 0.0160(8) 0.0004(7) 0.0011(7) -0.0073(7)
O9 0.0193(9) 0.0165(9) 0.0261(10) 0.0016(7) 0.0003(7) -0.0056(7)
O10 0.0200(10) 0.0203(10) 0.0328(11) 0.0022(8) 0.0036(8) -0.0017(8)
O11 0.0212(9) 0.0192(9) 0.0179(9) -0.0005(7) -0.0003(7) -0.0051(8)
O12 0.0218(10) 0.0279(11) 0.0197(9) -0.0035(8) 0.0040(7) -0.0066(8)
O13 0.0166(9) 0.0206(9) 0.0183(9) 0.0040(7) 0.0023(7) -0.0030(7)
O14 0.0157(9) 0.0203(9) 0.0180(9) 0.0023(7) 0.0028(7) -0.0012(7)
O15 0.0270(11) 0.0248(11) 0.0366(12) 0.0038(9) -0.0023(9) 0.0059(9)
O16 0.0490(16) 0.0241(13) 0.0550(16) 0.0007(11) 0.0177(13) 0.0026(11)
O17 0.0416(16) 0.088(2) 0.0467(17) -0.0111(16) 0.0054(13) 0.0051(17)
O18 0.0401(15) 0.0529(17) 0.0459(15) -0.0027(13) 0.0063(13) 0.0008(13)
O19 0.0344(13) 0.0361(15) 0.0482(15) -0.0092(12) -0.0001(11) 0.0022(11)
O20 0.0228(11) 0.0409(14) 0.0376(13) 0.0003(10) 0.0084(9) 0.0021(10)
O21 0.0390(14) 0.0350(14) 0.0358(13) 0.0018(11) 0.0044(11) 0.0009(11)
O22 0.062(2) 0.0395(17) 0.082(2) -0.0117(16) -0.0080(18) -0.0011(15)
O23 0.071(2) 0.0394(15) 0.0377(14) -0.0159(12) -0.0064(13) 0.0098(14)
O24 0.0491(18) 0.0487(17) 0.083(2) -0.0320(16) 0.0261(17) -0.0049(14)
O25 0.0398(15) 0.072(2) 0.0390(14) -0.0213(14) 0.0038(12) -0.0015(14)
O26 0.096(3) 0.098(3) 0.067(2) -0.051(2) 0.043(2) -0.032(2)
O27 0.0515(18) 0.099(3) 0.0491(17) 0.0122(17) -0.0071(14) -0.0118(18)
O28 0.0550(19) 0.0489(18) 0.084(2) 0.0035(16) 0.0133(16) -0.0104(15)
N1 0.0160(11) 0.0231(12) 0.0198(11) 0.0038(9) 0.0043(8) -0.0037(9)
N2 0.0119(10) 0.0182(11) 0.0195(10) 0.0033(8) 0.0015(8) -0.0010(8)
N3 0.0142(10) 0.0217(11) 0.0191(10) -0.0003(9) 0.0050(8) 0.0002(9)
N4 0.0160(10) 0.0153(10) 0.0161(10) 0.0005(8) 0.0030(8) 0.0008(8)
N5 0.0144(10) 0.0179(11) 0.0209(11) -0.0007(8) 0.0006(8) -0.0019(9)
N6 0.0168(11) 0.0167(11) 0.0181(10) 0.0014(8) 0.0029(8) -0.0025(8)
N7 0.0169(11) 0.0153(10) 0.0163(10) 0.0007(8) 0.0019(8) -0.0004(8)
N8 0.0137(10) 0.0147(10) 0.0159(10) 0.0000(8) 0.0026(8) -0.0011(8)
N9 0.0413(17) 0.0449(18) 0.0349(15) -0.0076(13) 0.0085(13) -0.0196(15)
C1 0.0191(14) 0.0371(17) 0.0258(14) 0.0063(12) 0.0031(11) -0.0059(12)
C2 0.0173(14) 0.056(2) 0.0308(16) 0.0065(15) 0.0107(12) -0.0047(14)
C3 0.0205(15) 0.060(2) 0.0252(15) -0.0017(14) 0.0123(12) 0.0022(15)
C4 0.0219(14) 0.0407(18) 0.0204(13) -0.0041(12) 0.0075(11) 0.0001(13)
C5 0.0163(12) 0.0246(14) 0.0139(11) 0.0035(10) 0.0047(9) -0.0011(10)
C6 0.0136(12) 0.0192(13) 0.0149(11) -0.0004(9) 0.0035(9) -0.0008(10)
C7 0.0122(11) 0.0192(13) 0.0204(12) -0.0013(10) 0.0046(9) 0.0009(10)
C8 0.0230(14) 0.0252(14) 0.0215(13) -0.0037(11) 0.0044(11) 0.0027(11)
C9 0.0270(15) 0.0247(15) 0.0322(15) -0.0104(12) 0.0014(12) 0.0010(12)
C10 0.0281(15) 0.0174(14) 0.0377(16) -0.0028(12) 0.0018(13) -0.0017(12)
C11 0.0231(14) 0.0196(13) 0.0267(14) 0.0013(11) 0.0008(11) -0.0027(11)
C12 0.0166(13) 0.0250(14) 0.0290(14) 0.0015(11) 0.0027(11) -0.0040(11)
C13 0.0134(13) 0.0328(16) 0.0362(16) 0.0032(13) 0.0078(11) -0.0016(11)
C14 0.0203(14) 0.0297(16) 0.0317(15) 0.0038(12) 0.0090(12) 0.0079(12)
C15 0.0184(13) 0.0213(13) 0.0254(13) 0.0012(11) 0.0056(10) 0.0033(11)
C16 0.0134(11) 0.0160(12) 0.0155(11) 0.0043(9) 0.0014(9) 0.0001(9)
C17 0.0159(12) 0.0118(11) 0.0156(11) 0.0014(9) 0.0029(9) 0.0005(9)
C18 0.0147(12) 0.0170(12) 0.0164(11) 0.0001(9) 0.0043(9) -0.0015(10)
C19 0.0236(14) 0.0194(13) 0.0219(13) 0.0001(10) 0.0038(11) -0.0011(11)
C20 0.0335(16) 0.0181(13) 0.0245(14) -0.0038(11) 0.0043(12) -0.0058(12)
C21 0.0335(16) 0.0248(15) 0.0177(13) -0.0020(11) 0.0015(11) -0.0100(12)
C22 0.0268(14) 0.0224(14) 0.0186(12) 0.0022(10) -0.0022(11) -0.0056(11)
C23 0.0209(14) 0.0232(14) 0.0246(13) -0.0021(11) 0.0061(11) 0.0021(11)
C24 0.0232(14) 0.0331(16) 0.0263(14) -0.0028(12) 0.0090(11) 0.0069(12)
C25 0.0139(13) 0.0399(17) 0.0284(14) 0.0004(13) 0.0056(11) 0.0055(12)
C26 0.0132(12) 0.0280(14) 0.0225(13) 0.0014(11) 0.0022(10) 0.0001(11)
C27 0.0127(12) 0.0177(12) 0.0170(11) 0.0025(9) 0.0026(9) 0.0009(10)
C28 0.0090(11) 0.0145(12) 0.0187(11) -0.0003(9) -0.0005(9) -0.0007(9)
C29 0.0160(12) 0.0131(12) 0.0172(11) -0.0008(9) 0.0022(9) -0.0025(9)
C30 0.0147(12) 0.0234(14) 0.0243(13) 0.0017(11) 0.0008(10) 0.0020(10)
C31 0.0256(15) 0.0294(15) 0.0201(13) 0.0073(11) -0.0048(11) 0.0026(12)
C32 0.0309(15) 0.0291(15) 0.0150(12) 0.0030(11) 0.0025(11) -0.0007(12)
C33 0.0227(14) 0.0265(15) 0.0190(12) 0.0001(11) 0.0061(10) 0.0001(11)
C34 0.0199(13) 0.0167(13) 0.0238(13) -0.0005(10) -0.0006(10) 0.0030(10)
C35 0.0289(15) 0.0168(13) 0.0245(13) 0.0031(10) -0.0056(11) 0.0030(11)
C36 0.0353(16) 0.0199(14) 0.0189(13) 0.0046(10) 0.0013(11) -0.0041(12)
C37 0.0236(13) 0.0184(13) 0.0158(11) -0.0009(10) 0.0035(10) -0.0055(10)
C38 0.0166(12) 0.0117(11) 0.0153(11) -0.0015(9) 0.0008(9) -0.0028(9)
C39 0.0124(11) 0.0137(11) 0.0138(11) -0.0007(9) 0.0023(9) -0.0041(9)
C40 0.0143(11) 0.0147(11) 0.0138(11) 0.0021(9) 0.0021(9) 0.0019(9)
C41 0.0158(12) 0.0190(13) 0.0178(12) 0.0007(10) 0.0042(9) -0.0011(10)
C42 0.0150(12) 0.0265(14) 0.0219(13) 0.0001(11) 0.0072(10) 0.0012(11)
C43 0.0231(14) 0.0232(14) 0.0209(12) -0.0032(10) 0.0094(10) 0.0029(11)
C44 0.0213(13) 0.0173(12) 0.0188(12) -0.0010(10) 0.0055(10) 0.0016(10)
C45 0.0178(13) 0.0211(13) 0.0227(13) 0.0017(10) 0.0073(10) -0.0036(10)
C46 0.0233(15) 0.0260(16) 0.0424(18) -0.0056(13) 0.0022(13) -0.0063(12)
C47 0.0144(12) 0.0173(12) 0.0215(12) -0.0013(10) 0.0011(10) 0.0010(10)
C48 0.049(2) 0.0391(19) 0.0318(16) -0.0096(14) 0.0110(15) -0.0269(16)
C49 0.0177(12) 0.0148(12) 0.0160(11) -0.0014(9) 0.0037(9) 0.0019(10)
C50 0.0230(14) 0.0241(14) 0.0203(13) 0.0062(11) 0.0006(10) 0.0008(11)

loop_
_atom_type_symbol
_atom_type_description
_atom_type_scat_dispersion_real
_atom_type_scat_dispersion_imag
_atom_type_scat_source
C C 0.0033 0.0016 'International Tables Vol C Tables 4.2.6.8 and 6.1.1.4'
H H 0.0000 0.0000 'International Tables Vol C Tables 4.2.6.8 and 6.1.1.4'
Co Co 0.3494 0.9721 'International Tables Vol C Tables 4.2.6.8 and 6.1.1.4'
N N 0.0061 0.0033 'International Tables Vol C Tables 4.2.6.8 and 6.1.1.4'
Ni Ni 0.3393 1.1124 'International Tables Vol C Tables 4.2.6.8 and 6.1.1.4'
O O 0.0106 0.0060 'International Tables Vol C Tables 4.2.6.8 and 6.1.1.4'

loop_
_exptl_crystal_face_index_h
_exptl_crystal_face_index_k
_exptl_crystal_face_index_l
_exptl_crystal_face_perp_dist
-17 2 4 0.0557
-1 -22 -22 0.0489
-5 30 -9 0.0527
0 16 -26 0.0270
0 32 8 0.0472
0 -32 -8 0.0478
16 6 -12 0.0544
-2 -17 26 0.0238
0 26 19 0.0416
2 -28 15 0.0224

loop_
_geom_angle_atom_site_label_1
_geom_angle_atom_site_label_2
_geom_angle_atom_site_label_3
_geom_angle
O1 Co1 O2 85.05(7)
O1 Co1 O3 78.93(7)
O1 Co1 N1 78.02(8)
O2 Co1 O3 76.63(6)
O9 Co1 O1 163.20(7)
O9 Co1 O2 99.11(7)
O9 Co1 O3 86.17(7)
O9 Co1 N1 96.34(8)
O13 Co1 O1 93.30(7)
O13 Co1 O2 91.32(7)
O13 Co1 O3 166.08(7)
O13 Co1 O9 102.82(8)
O13 Co1 N1 92.53(8)
N1 Co1 O2 162.82(8)
N1 Co1 O3 97.05(8)
O1 Co2 O4 75.34(6)
O2 Co2 O1 85.13(7)
O2 Co2 O4 79.32(6)
O2 Co2 N2 77.39(8)
O11 Co2 O1 101.88(7)
O11 Co2 O2 163.07(7)
O11 Co2 O4 87.50(7)
O11 Co2 O14 100.84(7)
O11 Co2 N2 94.27(8)
O14 Co2 O1 91.72(7)
O14 Co2 O2 94.27(7)
O14 Co2 O4 165.91(7)
O14 Co2 N2 92.30(8)
N2 Co2 O1 162.30(8)
N2 Co2 O4 98.43(7)
O1 Co3 O3 80.82(7)
O1 Co3 N3 109.19(8)
O1 Co3 N7 156.55(8)
O4 Co3 O1 80.03(7)
O4 Co3 O3 83.54(7)
O4 Co3 N3 157.11(8)
O4 Co3 N5 107.84(8)
O4 Co3 N7 78.67(8)
N3 Co3 O3 77.58(8)
N5 Co3 O1 78.24(8)
N5 Co3 O3 153.85(8)
N5 Co3 N3 94.70(9)
N5 Co3 N7 99.11(9)
N7 Co3 O3 106.29(8)
N7 Co3 N3 94.23(9)
O2 Co4 O4 80.58(7)
O2 Co4 N4 156.59(8)
O2 Co4 N8 106.94(7)
O3 Co4 O2 81.36(7)
O3 Co4 O4 82.78(7)
O3 Co4 N4 78.49(8)
O3 Co4 N6 107.11(8)
O3 Co4 N8 155.78(8)
N4 Co4 O4 108.37(8)
N4 Co4 N8 96.29(8)
N6 Co4 O2 77.78(8)
N6 Co4 O4 154.40(8)
N6 Co4 N4 96.86(9)
N6 Co4 N8 96.95(8)
N8 Co4 O4 76.43(7)
O1 Ni1 O2 85.05(7)
O1 Ni1 O3 78.93(7)
O1 Ni1 N1 78.02(8)
O2 Ni1 O3 76.63(6)
O9 Ni1 O1 163.20(7)
O9 Ni1 O2 99.11(7)
O9 Ni1 O3 86.17(7)
O9 Ni1 N1 96.34(8)
O13 Ni1 O1 93.30(7)
O13 Ni1 O2 91.32(7)
O13 Ni1 O3 166.08(7)
O13 Ni1 O9 102.82(8)
O13 Ni1 N1 92.53(8)
N1 Ni1 O2 162.82(8)
N1 Ni1 O3 97.05(8)
O1 Ni2 O4 75.34(6)
O2 Ni2 O1 85.13(7)
O2 Ni2 O4 79.32(6)
O2 Ni2 N2 77.39(8)
O11 Ni2 O1 101.88(7)
O11 Ni2 O2 163.07(7)
O11 Ni2 O4 87.50(7)
O11 Ni2 O14 100.84(7)
O11 Ni2 N2 94.27(8)
O14 Ni2 O1 91.72(7)
O14 Ni2 O2 94.27(7)
O14 Ni2 O4 165.91(7)
O14 Ni2 N2 92.30(8)
N2 Ni2 O1 162.30(8)
N2 Ni2 O4 98.43(7)
O1 Ni3 O3 80.82(7)
O1 Ni3 N3 109.19(8)
O1 Ni3 N7 156.55(8)
O4 Ni3 O1 80.03(7)
O4 Ni3 O3 83.54(7)
O4 Ni3 N3 157.11(8)
O4 Ni3 N5 107.84(8)
O4 Ni3 N7 78.67(8)
N3 Ni3 O3 77.58(8)
N5 Ni3 O1 78.24(8)
N5 Ni3 O3 153.85(8)
N5 Ni3 N3 94.70(9)
N5 Ni3 N7 99.11(9)
N7 Ni3 O3 106.29(8)
N7 Ni3 N3 94.23(9)
O2 Ni4 O4 80.58(7)
O2 Ni4 N4 156.59(8)
O2 Ni4 N8 106.94(7)
O3 Ni4 O2 81.36(7)
O3 Ni4 O4 82.78(7)
O3 Ni4 N4 78.49(8)
O3 Ni4 N6 107.11(8)
O3 Ni4 N8 155.78(8)
N4 Ni4 O4 108.37(8)
N4 Ni4 N8 96.29(8)
N6 Ni4 O2 77.78(8)
N6 Ni4 O4 154.40(8)
N6 Ni4 N4 96.86(9)
N6 Ni4 N8 96.95(8)
N8 Ni4 O4 76.43(7)
Co1 O1 Co2 91.15(7)
Co1 O1 Co3 102.77(7)
Co3 O1 Co2 102.67(7)
Ni1 O1 Ni2 91.15(7)
Ni1 O1 Ni3 102.77(7)
Ni3 O1 Ni2 102.67(7)
C6 O1 Co1 114.62(14)
C6 O1 Co2 132.22(15)
C6 O1 Co3 109.14(14)
C6 O1 Ni1 114.62(14)
C6 O1 Ni2 132.22(15)
C6 O1 Ni3 109.14(14)
Co2 O2 Co1 91.39(7)
Co2 O2 Co4 102.80(7)
Co4 O2 Co1 101.96(7)
Ni2 O2 Ni1 91.39(7)
Ni2 O2 Ni4 102.80(7)
Ni4 O2 Ni1 101.96(7)
C17 O2 Co1 131.05(15)
C17 O2 Co2 115.30(14)
C17 O2 Co4 110.12(14)
C17 O2 Ni1 131.05(15)
C17 O2 Ni2 115.30(14)
C17 O2 Ni4 110.12(14)
Co3 O3 Co1 96.85(7)
Co4 O3 Co1 99.89(7)
Co4 O3 Co3 95.15(7)
Ni3 O3 Ni1 96.85(7)
Ni4 O3 Ni1 99.89(7)
Ni4 O3 Ni3 95.15(7)
C28 O3 Co1 131.38(15)
C28 O3 Co3 109.98(14)
C28 O3 Co4 116.47(14)
C28 O3 Ni1 131.38(15)
C28 O3 Ni3 109.98(14)
C28 O3 Ni4 116.47(14)
Co3 O4 Co2 101.85(7)
Co3 O4 Co4 95.28(7)
Co4 O4 Co2 96.54(7)
Ni3 O4 Ni2 101.85(7)
Ni3 O4 Ni4 95.28(7)
Ni4 O4 Ni2 96.54(7)
C39 O4 Co2 130.03(14)
C39 O4 Co3 115.69(14)
C39 O4 Co4 110.74(13)
C39 O4 Ni2 130.03(14)
C39 O4 Ni3 115.69(14)
C39 O4 Ni4 110.74(13)
C6 O5 H5 109.5
C17 O6 H6 109.5
C28 O7 H7 109.5
C39 O8 H8 109.5
C45 O9 Co1 130.66(18)
C45 O9 Ni1 130.66(18)
C47 O11 Co2 130.32(17)
C47 O11 Ni2 130.32(17)
C49 O13 Co1 128.36(17)
C49 O13 Ni1 128.36(17)
C49 O14 Co2 126.05(16)
C49 O14 Ni2 126.05(16)
H15A O15 H15B 104.7
H16A O16 H16B 102.4
H17A O17 H17B 104.5
H18A O18 H18B 104.6
H19A O19 H19B 108.4
H20A O20 H20B 109.4
H21A O21 H21B 100.1
H22A O22 H22B 104.6
H23A O23 H23B 104.6
H24A O24 H24B 103.1
H25A O25 H25B 97(3)
C1 N1 Co1 125.8(2)
C1 N1 Ni1 125.8(2)
C5 N1 Co1 115.40(17)
C5 N1 Ni1 115.40(17)
C5 N1 C1 118.8(2)
C12 N2 Co2 126.28(19)
C12 N2 Ni2 126.28(19)
C12 N2 C16 118.4(2)
C16 N2 Co2 115.33(16)
C16 N2 Ni2 115.33(16)
C23 N3 Co3 127.75(19)
C23 N3 Ni3 127.75(19)
C23 N3 C27 118.5(2)
C27 N3 Co3 113.68(17)
C27 N3 Ni3 113.68(17)
C29 N4 Co4 115.51(16)
C29 N4 Ni4 115.51(16)
C33 N4 Co4 126.07(18)
C33 N4 Ni4 126.07(18)
C33 N4 C29 118.4(2)
C7 N5 Co3 113.25(17)
C7 N5 Ni3 113.25(17)
C7 N5 C11 118.5(2)
C11 N5 Co3 128.19(19)
C11 N5 Ni3 128.19(19)
C18 N6 Co4 113.10(17)
C18 N6 Ni4 113.10(17)
C22 N6 Co4 128.33(19)
C22 N6 Ni4 128.33(19)
C22 N6 C18 118.6(2)
C34 N7 Co3 126.85(18)
C34 N7 Ni3 126.85(18)
C38 N7 Co3 114.50(17)
C38 N7 Ni3 114.50(17)
C38 N7 C34 118.6(2)
C40 N8 Co4 114.37(16)
C40 N8 Ni4 114.37(16)
C44 N8 Co4 127.05(18)
C44 N8 Ni4 127.05(18)
C44 N8 C40 118.3(2)
O26 N9 O28 117.6(4)
O27 N9 O26 122.2(4)
O27 N9 O28 120.2(3)
N1 C1 H1 118.9
N1 C1 C2 122.3(3)
C2 C1 H1 118.9
C1 C2 H2 120.7
C1 C2 C3 118.6(3)
C3 C2 H2 120.7
C2 C3 H3 120.4
C4 C3 C2 119.2(3)
C4 C3 H3 120.4
C3 C4 H4 120.7
C5 C4 C3 118.7(3)
C5 C4 H4 120.7
N1 C5 C4 122.4(2)
N1 C5 C6 115.0(2)
C4 C5 C6 122.5(2)
O1 C6 O5 113.8(2)
O1 C6 C5 107.9(2)
O1 C6 C7 107.75(19)
O5 C6 C5 105.07(19)
O5 C6 C7 109.3(2)
C7 C6 C5 113.1(2)
N5 C7 C6 115.5(2)
N5 C7 C8 121.8(3)
C8 C7 C6 122.7(2)
C7 C8 H8A 120.4
C7 C8 C9 119.2(3)
C9 C8 H8A 120.4
C8 C9 H9 120.5
C10 C9 C8 118.9(3)
C10 C9 H9 120.5
C9 C10 H10 120.6
C11 C10 C9 118.8(3)
C11 C10 H10 120.6
N5 C11 C10 122.8(3)
N5 C11 H11 118.6
C10 C11 H11 118.6
N2 C12 H12 118.8
N2 C12 C13 122.4(3)
C13 C12 H12 118.8
C12 C13 H13 120.6
C14 C13 C12 118.9(3)
C14 C13 H13 120.6
C13 C14 H14 120.5
C13 C14 C15 119.0(3)
C15 C14 H14 120.5
C14 C15 H15 120.5
C16 C15 C14 119.1(3)
C16 C15 H15 120.5
N2 C16 C15 122.2(2)
N2 C16 C17 114.6(2)
C15 C16 C17 123.2(2)
O2 C17 O6 113.33(19)
O2 C17 C16 108.9(2)
O2 C17 C18 107.5(2)
O6 C17 C16 104.86(19)
O6 C17 C18 108.7(2)
C16 C17 C18 113.7(2)
N6 C18 C17 115.7(2)
N6 C18 C19 122.2(2)
C19 C18 C17 122.0(2)
C18 C19 H19 120.6
C20 C19 C18 118.8(3)
C20 C19 H19 120.6
C19 C20 H20 120.5
C19 C20 C21 119.0(3)
C21 C20 H20 120.5
C20 C21 H21 120.6
C22 C21 C20 118.8(3)
C22 C21 H21 120.6
N6 C22 C21 122.5(3)
N6 C22 H22 118.8
C21 C22 H22 118.8
N3 C23 H23 118.6
N3 C23 C24 122.7(3)
C24 C23 H23 118.6
C23 C24 H24 120.7
C25 C24 C23 118.6(3)
C25 C24 H24 120.7
C24 C25 H25 120.3
C24 C25 C26 119.4(3)
C26 C25 H25 120.3
C25 C26 H26 120.5
C25 C26 C27 119.1(3)
C27 C26 H26 120.5
N3 C27 C26 121.7(2)
N3 C27 C28 115.1(2)
C26 C27 C28 123.2(2)
O3 C28 O7 111.7(2)
O3 C28 C27 108.5(2)
O3 C28 C29 109.4(2)
O7 C28 C27 109.6(2)
O7 C28 C29 105.13(19)
C27 C28 C29 112.5(2)
N4 C29 C28 114.9(2)
N4 C29 C30 121.8(2)
C30 C29 C28 123.2(2)
C29 C30 H30 120.5
C29 C30 C31 119.1(3)
C31 C30 H30 120.5
C30 C31 H31 120.4
C30 C31 C32 119.2(3)
C32 C31 H31 120.4
C31 C32 H32 120.9
C33 C32 C31 118.2(3)
C33 C32 H32 120.9
N4 C33 C32 123.2(3)
N4 C33 H33 118.4
C32 C33 H33 118.4
N7 C34 H34 118.6
N7 C34 C35 122.7(3)
C35 C34 H34 118.6
C34 C35 H35 120.7
C34 C35 C36 118.6(3)
C36 C35 H35 120.7
C35 C36 H36 120.5
C37 C36 C35 119.0(3)
C37 C36 H36 120.5
C36 C37 H37 120.3
C36 C37 C38 119.4(3)
C38 C37 H37 120.3
N7 C38 C37 121.6(2)
N7 C38 C39 115.1(2)
C37 C38 C39 123.3(2)
O4 C39 O8 112.21(19)
O4 C39 C38 109.75(19)
O4 C39 C40 107.57(19)
O8 C39 C38 105.60(19)
O8 C39 C40 109.76(19)
C40 C39 C38 112.01(19)
N8 C40 C39 114.9(2)
N8 C40 C41 122.3(2)
C41 C40 C39 122.9(2)
C40 C41 H41 120.7
C42 C41 C40 118.6(2)
C42 C41 H41 120.7
C41 C42 H42 120.3
C43 C42 C41 119.5(2)
C43 C42 H42 120.3
C42 C43 H43 120.6
C42 C43 C44 118.8(2)
C44 C43 H43 120.6
N8 C44 C43 122.5(3)
N8 C44 H44 118.8
C43 C44 H44 118.8
O9 C45 C46 116.9(3)
O10 C45 O9 123.6(3)
O10 C45 C46 119.5(3)
C45 C46 H46A 109.5
C45 C46 H46B 109.5
C45 C46 H46C 109.5
H46A C46 H46B 109.5
H46A C46 H46C 109.5
H46B C46 H46C 109.5
O11 C47 C48 115.5(2)
O12 C47 O11 124.7(2)
O12 C47 C48 119.8(2)
C47 C48 H48A 109.5
C47 C48 H48B 109.5
C47 C48 H48C 109.5
H48A C48 H48B 109.5
H48A C48 H48C 109.5
H48B C48 H48C 109.5
O13 C49 O14 126.3(2)
O13 C49 C50 116.8(2)
O14 C49 C50 116.9(2)
C49 C50 H50A 109.5
C49 C50 H50B 109.5
C49 C50 H50C 109.5
H50A C50 H50B 109.5
H50A C50 H50C 109.5
H50B C50 H50C 109.5

loop_
_geom_bond_atom_site_label_1
_geom_bond_atom_site_label_2
_geom_bond_distance
Co1 O1 2.0543(17)
Co1 O2 2.1233(17)
Co1 O3 2.2138(17)
Co1 O9 2.0298(19)
Co1 O13 2.0116(18)
Co1 N1 2.080(2)
Co2 O1 2.1261(17)
Co2 O2 2.0483(17)
Co2 O4 2.2010(17)
Co2 O11 2.0146(19)
Co2 O14 2.0297(18)
Co2 N2 2.103(2)
Co3 O1 2.0828(17)
Co3 O3 2.1063(17)
Co3 O4 2.0303(17)
Co3 N3 2.093(2)
Co3 N5 2.047(2)
Co3 N7 2.093(2)
Co4 O2 2.0780(17)
Co4 O3 2.0484(17)
Co4 O4 2.1196(17)
Co4 N4 2.080(2)
Co4 N6 2.059(2)
Co4 N8 2.104(2)
Ni1 O1 2.0543(17)
Ni1 O2 2.1233(17)
Ni1 O3 2.2138(17)
Ni1 O9 2.0298(19)
Ni1 O13 2.0116(18)
Ni1 N1 2.080(2)
Ni2 O1 2.1261(17)
Ni2 O2 2.0483(17)
Ni2 O4 2.2010(17)
Ni2 O11 2.0146(19)
Ni2 O14 2.0297(18)
Ni2 N2 2.103(2)
Ni3 O1 2.0828(17)
Ni3 O3 2.1063(17)
Ni3 O4 2.0303(17)
Ni3 N3 2.093(2)
Ni3 N5 2.047(2)
Ni3 N7 2.093(2)
Ni4 O2 2.0780(17)
Ni4 O3 2.0484(17)
Ni4 O4 2.1196(17)
Ni4 N4 2.080(2)
Ni4 N6 2.059(2)
Ni4 N8 2.104(2)
O1 C6 1.397(3)
O2 C17 1.392(3)
O3 C28 1.385(3)
O4 C39 1.384(3)
O5 H5 0.8400
O5 C6 1.404(3)
O6 H6 0.8400
O6 C17 1.407(3)
O7 H7 0.8400
O7 C28 1.422(3)
O8 H8 0.8400
O8 C39 1.417(3)
O9 C45 1.275(3)
O10 C45 1.255(3)
O11 C47 1.278(3)
O12 C47 1.240(3)
O13 C49 1.262(3)
O14 C49 1.269(3)
O15 H15A 0.8480
O15 H15B 0.8500
O16 H16A 0.8499
O16 H16B 0.8608
O17 H17A 0.8527
O17 H17B 0.8484
O18 H18A 0.8517
O18 H18B 0.8483
O19 H19A 0.8507
O19 H19B 0.85(5)
O20 H20A 0.8505
O20 H20B 0.8503
O21 H21A 0.8479
O21 H21B 0.83(4)
O22 H22A 0.8513
O22 H22B 0.8505
O23 H23A 0.8485
O23 H23B 0.8514
O24 H24A 0.8513
O24 H24B 0.91(7)
O25 H25A 0.89(2)
O25 H25B 0.88(2)
O26 N9 1.222(4)
O27 N9 1.215(4)
O28 N9 1.293(5)
N1 C1 1.344(4)
N1 C5 1.336(4)
N2 C12 1.344(3)
N2 C16 1.344(3)
N3 C23 1.343(3)
N3 C27 1.347(3)
N4 C29 1.349(3)
N4 C33 1.346(3)
N5 C7 1.346(3)
N5 C11 1.346(4)
N6 C18 1.343(3)
N6 C22 1.343(3)
N7 C34 1.346(3)
N7 C38 1.344(3)
N8 C40 1.350(3)
N8 C44 1.342(3)
C1 H1 0.9500
C1 C2 1.383(5)
C2 H2 0.9500
C2 C3 1.387(5)
C3 H3 0.9500
C3 C4 1.387(4)
C4 H4 0.9500
C4 C5 1.383(4)
C5 C6 1.544(3)
C6 C7 1.543(4)
C7 C8 1.385(4)
C8 H8A 0.9500
C8 C9 1.389(4)
C9 H9 0.9500
C9 C10 1.384(4)
C10 H10 0.9500
C10 C11 1.375(4)
C11 H11 0.9500
C12 H12 0.9500
C12 C13 1.382(4)
C13 H13 0.9500
C13 C14 1.381(4)
C14 H14 0.9500
C14 C15 1.384(4)
C15 H15 0.9500
C15 C16 1.382(4)
C16 C17 1.539(3)
C17 C18 1.546(3)
C18 C19 1.387(4)
C19 H19 0.9500
C19 C20 1.384(4)
C20 H20 0.9500
C20 C21 1.388(4)
C21 H21 0.9500
C21 C22 1.380(4)
C22 H22 0.9500
C23 H23 0.9500
C23 C24 1.385(4)
C24 H24 0.9500
C24 C25 1.377(4)
C25 H25 0.9500
C25 C26 1.385(4)
C26 H26 0.9500
C26 C27 1.390(4)
C27 C28 1.533(3)
C28 C29 1.544(3)
C29 C30 1.383(4)
C30 H30 0.9500
C30 C31 1.389(4)
C31 H31 0.9500
C31 C32 1.391(4)
C32 H32 0.9500
C32 C33 1.373(4)
C33 H33 0.9500
C34 H34 0.9500
C34 C35 1.378(4)
C35 H35 0.9500
C35 C36 1.387(4)
C36 H36 0.9500
C36 C37 1.381(4)
C37 H37 0.9500
C37 C38 1.388(3)
C38 C39 1.538(3)
C39 C40 1.536(3)
C40 C41 1.386(3)
C41 H41 0.9500
C41 C42 1.383(4)
C42 H42 0.9500
C42 C43 1.380(4)
C43 H43 0.9500
C43 C44 1.384(4)
C44 H44 0.9500
C45 C46 1.503(4)
C46 H46A 0.9800
C46 H46B 0.9800
C46 H46C 0.9800
C47 C48 1.507(4)
C48 H48A 0.9800
C48 H48B 0.9800
C48 H48C 0.9800
C49 C50 1.506(4)
C50 H50A 0.9800
C50 H50B 0.9800
C50 H50C 0.9800

loop_
_geom_torsion_atom_site_label_1
_geom_torsion_atom_site_label_2
_geom_torsion_atom_site_label_3
_geom_torsion_atom_site_label_4
_geom_torsion
Co1 O1 C6 O5 82.9(2)
Co1 O1 C6 C5 -33.3(2)
Co1 O1 C6 C7 -155.73(15)
Co1 O2 C17 O6 -32.8(3)
Co1 O2 C17 C16 -149.06(15)
Co1 O2 C17 C18 87.3(2)
Co1 O3 C28 O7 -43.5(3)
Co1 O3 C28 C27 77.4(2)
Co1 O3 C28 C29 -159.53(15)
Co1 O9 C45 O10 6.4(4)
Co1 O9 C45 C46 -173.05(19)
Co1 O13 C49 O14 -0.7(4)
Co1 O13 C49 C50 178.82(17)
Co1 N1 C1 C2 -176.0(2)
Co1 N1 C5 C4 175.2(2)
Co1 N1 C5 C6 -6.4(3)
Co2 O1 C6 O5 -33.6(3)
Co2 O1 C6 C5 -149.73(16)
Co2 O1 C6 C7 87.8(2)
Co2 O2 C17 O6 83.8(2)
Co2 O2 C17 C16 -32.5(2)
Co2 O2 C17 C18 -156.13(14)
Co2 O4 C39 O8 -45.6(3)
Co2 O4 C39 C38 -162.65(14)
Co2 O4 C39 C40 75.3(2)
Co2 O11 C47 O12 4.3(4)
Co2 O11 C47 C48 -174.4(2)
Co2 O14 C49 O13 -3.4(4)
Co2 O14 C49 C50 177.14(17)
Co2 N2 C12 C13 -179.4(2)
Co2 N2 C16 C15 -180.0(2)
Co2 N2 C16 C17 -2.1(3)
Co3 O1 C6 O5 -162.48(16)
Co3 O1 C6 C5 81.33(19)
Co3 O1 C6 C7 -41.1(2)
Co3 O3 C28 O7 -162.84(15)
Co3 O3 C28 C27 -41.9(2)
Co3 O3 C28 C29 81.17(19)
Co3 O4 C39 O8 89.0(2)
Co3 O4 C39 C38 -28.1(2)
Co3 O4 C39 C40 -150.19(15)
Co3 N3 C23 C24 -176.8(2)
Co3 N3 C27 C26 176.5(2)
Co3 N3 C27 C28 -3.0(3)
Co3 N5 C7 C6 5.3(3)
Co3 N5 C7 C8 -176.8(2)
Co3 N5 C11 C10 176.7(2)
Co3 N7 C34 C35 -179.0(2)
Co3 N7 C38 C37 178.81(19)
Co3 N7 C38 C39 -3.3(3)
Co4 O2 C17 O6 -160.48(15)
Co4 O2 C17 C16 83.24(19)
Co4 O2 C17 C18 -40.4(2)
Co4 O3 C28 O7 90.4(2)
Co4 O3 C28 C27 -148.60(15)
Co4 O3 C28 C29 -25.6(2)
Co4 O4 C39 O8 -164.07(15)
Co4 O4 C39 C38 78.85(19)
Co4 O4 C39 C40 -43.2(2)
Co4 N4 C29 C28 -6.5(3)
Co4 N4 C29 C30 176.6(2)
Co4 N4 C33 C32 -176.6(2)
Co4 N6 C18 C17 6.9(3)
Co4 N6 C18 C19 -177.0(2)
Co4 N6 C22 C21 179.8(2)
Co4 N8 C40 C39 -3.2(3)
Co4 N8 C40 C41 175.50(19)
Co4 N8 C44 C43 -172.6(2)
Ni1 O1 C6 O5 82.9(2)
Ni1 O1 C6 C5 -33.3(2)
Ni1 O1 C6 C7 -155.73(15)
Ni1 O2 C17 O6 -32.8(3)
Ni1 O2 C17 C16 -149.06(15)
Ni1 O2 C17 C18 87.3(2)
Ni1 O3 C28 O7 -43.5(3)
Ni1 O3 C28 C27 77.4(2)
Ni1 O3 C28 C29 -159.53(15)
Ni1 O9 C45 O10 6.4(4)
Ni1 O9 C45 C46 -173.05(19)
Ni1 O13 C49 O14 -0.7(4)
Ni1 O13 C49 C50 178.82(17)
Ni1 N1 C1 C2 -176.0(2)
Ni1 N1 C5 C4 175.2(2)
Ni1 N1 C5 C6 -6.4(3)
Ni2 O1 C6 O5 -33.6(3)
Ni2 O1 C6 C5 -149.73(16)
Ni2 O1 C6 C7 87.8(2)
Ni2 O2 C17 O6 83.8(2)
Ni2 O2 C17 C16 -32.5(2)
Ni2 O2 C17 C18 -156.13(14)
Ni2 O4 C39 O8 -45.6(3)
Ni2 O4 C39 C38 -162.65(14)
Ni2 O4 C39 C40 75.3(2)
Ni2 O11 C47 O12 4.3(4)
Ni2 O11 C47 C48 -174.4(2)
Ni2 O14 C49 O13 -3.4(4)
Ni2 O14 C49 C50 177.14(17)
Ni2 N2 C12 C13 -179.4(2)
Ni2 N2 C16 C15 -180.0(2)
Ni2 N2 C16 C17 -2.1(3)
Ni3 O1 C6 O5 -162.48(16)
Ni3 O1 C6 C5 81.33(19)
Ni3 O1 C6 C7 -41.1(2)
Ni3 O3 C28 O7 -162.84(15)
Ni3 O3 C28 C27 -41.9(2)
Ni3 O3 C28 C29 81.17(19)
Ni3 O4 C39 O8 89.0(2)
Ni3 O4 C39 C38 -28.1(2)
Ni3 O4 C39 C40 -150.19(15)
Ni3 N3 C23 C24 -176.8(2)
Ni3 N3 C27 C26 176.5(2)
Ni3 N3 C27 C28 -3.0(3)
Ni3 N5 C7 C6 5.3(3)
Ni3 N5 C7 C8 -176.8(2)
Ni3 N5 C11 C10 176.7(2)
Ni3 N7 C34 C35 -179.0(2)
Ni3 N7 C38 C37 178.81(19)
Ni3 N7 C38 C39 -3.3(3)
Ni4 O2 C17 O6 -160.48(15)
Ni4 O2 C17 C16 83.24(19)
Ni4 O2 C17 C18 -40.4(2)
Ni4 O3 C28 O7 90.4(2)
Ni4 O3 C28 C27 -148.60(15)
Ni4 O3 C28 C29 -25.6(2)
Ni4 O4 C39 O8 -164.07(15)
Ni4 O4 C39 C38 78.85(19)
Ni4 O4 C39 C40 -43.2(2)
Ni4 N4 C29 C28 -6.5(3)
Ni4 N4 C29 C30 176.6(2)
Ni4 N4 C33 C32 -176.6(2)
Ni4 N6 C18 C17 6.9(3)
Ni4 N6 C18 C19 -177.0(2)
Ni4 N6 C22 C21 179.8(2)
Ni4 N8 C40 C39 -3.2(3)
Ni4 N8 C40 C41 175.50(19)
Ni4 N8 C44 C43 -172.6(2)
O1 C6 C7 N5 24.4(3)
O1 C6 C7 C8 -153.5(2)
O2 C17 C18 N6 22.5(3)
O2 C17 C18 C19 -153.6(2)
O3 C28 C29 N4 20.5(3)
O3 C28 C29 C30 -162.6(2)
O4 C39 C40 N8 30.9(3)
O4 C39 C40 C41 -147.7(2)
O5 C6 C7 N5 148.6(2)
O5 C6 C7 C8 -29.4(3)
O6 C17 C18 N6 145.6(2)
O6 C17 C18 C19 -30.6(3)
O7 C28 C29 N4 -99.6(2)
O7 C28 C29 C30 77.2(3)
O8 C39 C40 N8 153.3(2)
O8 C39 C40 C41 -25.4(3)
N1 C1 C2 C3 0.5(5)
N1 C5 C6 O1 25.6(3)
N1 C5 C6 O5 -96.2(2)
N1 C5 C6 C7 144.7(2)
N2 C12 C13 C14 -1.1(5)
N2 C16 C17 O2 22.0(3)
N2 C16 C17 O6 -99.6(2)
N2 C16 C17 C18 141.8(2)
N3 C23 C24 C25 0.0(5)
N3 C27 C28 O3 30.3(3)
N3 C27 C28 O7 152.5(2)
N3 C27 C28 C29 -90.9(3)
N4 C29 C30 C31 0.8(4)
N5 C7 C8 C9 -0.7(4)
N6 C18 C19 C20 -3.0(4)
N7 C34 C35 C36 0.3(4)
N7 C38 C39 O4 20.1(3)
N7 C38 C39 O8 -101.1(2)
N7 C38 C39 C40 139.5(2)
N8 C40 C41 C42 -1.8(4)
C1 N1 C5 C4 -1.9(4)
C1 N1 C5 C6 176.5(2)
C1 C2 C3 C4 -0.7(5)
C2 C3 C4 C5 -0.3(5)
C3 C4 C5 N1 1.6(4)
C3 C4 C5 C6 -176.6(3)
C4 C5 C6 O1 -156.0(2)
C4 C5 C6 O5 82.2(3)
C4 C5 C6 C7 -36.9(3)
C5 N1 C1 C2 0.8(4)
C5 C6 C7 N5 -94.8(3)
C5 C6 C7 C8 87.3(3)
C6 C7 C8 C9 177.1(2)
C7 N5 C11 C10 -0.7(4)
C7 C8 C9 C10 0.1(4)
C8 C9 C10 C11 0.2(4)
C9 C10 C11 N5 0.1(5)
C11 N5 C7 C6 -176.9(2)
C11 N5 C7 C8 1.0(4)
C12 N2 C16 C15 -0.5(4)
C12 N2 C16 C17 177.4(2)
C12 C13 C14 C15 0.4(4)
C13 C14 C15 C16 0.3(4)
C14 C15 C16 N2 -0.2(4)
C14 C15 C16 C17 -177.9(2)
C15 C16 C17 O2 -160.2(2)
C15 C16 C17 O6 78.2(3)
C15 C16 C17 C18 -40.3(3)
C16 N2 C12 C13 1.2(4)
C16 C17 C18 N6 -98.1(3)
C16 C17 C18 C19 85.8(3)
C17 C18 C19 C20 172.9(2)
C18 N6 C22 C21 -0.8(4)
C18 C19 C20 C21 -0.2(4)
C19 C20 C21 C22 2.7(4)
C20 C21 C22 N6 -2.3(5)
C22 N6 C18 C17 -172.6(2)
C22 N6 C18 C19 3.5(4)
C23 N3 C27 C26 -1.4(4)
C23 N3 C27 C28 179.1(2)
C23 C24 C25 C26 -0.2(4)
C24 C25 C26 C27 -0.5(4)
C25 C26 C27 N3 1.3(4)
C25 C26 C27 C28 -179.3(2)
C26 C27 C28 O3 -149.2(2)
C26 C27 C28 O7 -26.9(3)
C26 C27 C28 C29 89.6(3)
C27 N3 C23 C24 0.7(4)
C27 C28 C29 N4 141.2(2)
C27 C28 C29 C30 -41.9(3)
C28 C29 C30 C31 -175.8(2)
C29 N4 C33 C32 1.7(4)
C29 C30 C31 C32 0.5(4)
C30 C31 C32 C33 -0.6(4)
C31 C32 C33 N4 -0.5(5)
C33 N4 C29 C28 175.0(2)
C33 N4 C29 C30 -1.9(4)
C34 N7 C38 C37 0.1(4)
C34 N7 C38 C39 178.0(2)
C34 C35 C36 C37 0.3(4)
C35 C36 C37 C38 -0.7(4)
C36 C37 C38 N7 0.5(4)
C36 C37 C38 C39 -177.3(2)
C37 C38 C39 O4 -162.1(2)
C37 C38 C39 O8 76.8(3)
C37 C38 C39 C40 -42.6(3)
C38 N7 C34 C35 -0.5(4)
C38 C39 C40 N8 -89.7(3)
C38 C39 C40 C41 91.6(3)
C39 C40 C41 C42 176.7(2)
C40 N8 C44 C43 1.1(4)
C40 C41 C42 C43 0.5(4)
C41 C42 C43 C44 1.5(4)
C42 C43 C44 N8 -2.3(4)
C44 N8 C40 C39 -177.6(2)
C44 N8 C40 C41 1.0(4)

loop_
_exptl_oxdiff_crystal_face_indexfrac_h
_exptl_oxdiff_crystal_face_indexfrac_k
_exptl_oxdiff_crystal_face_indexfrac_l
_exptl_oxdiff_crystal_face_x
_exptl_oxdiff_crystal_face_y
_exptl_oxdiff_crystal_face_z
-16.9539 2.0017 3.9845 0.5221 -0.7569 -0.4204
-0.9920 -21.9907 -21.9721 0.2508 -0.3852 0.8838
-4.9785 29.9822 -9.0062 0.8410 0.3389 -0.4368
0.0120 15.9869 -25.9820 0.8786 0.3613 0.2905
0.0014 31.9830 7.9806 0.2776 0.5589 -0.7702
-0.0014 -31.9830 -7.9806 -0.2776 -0.5589 0.7702
15.9608 5.9927 -11.9807 -0.1713 0.8778 0.4358
-2.0066 -16.9861 25.9810 -0.8239 -0.4714 -0.3066
-0.0035 25.9881 18.9728 -0.0827 0.4200 -0.9073
1.9849 -27.9821 14.9979 -0.8550 -0.4570 0.2130
